data_7210374
loop_
_publ_author_name
'Cvrtila, Ivica'
'Stilinovi\'c, Vladimir'
'Kaitner, Branko'

_publ_section_title
;
 Tuning of coordination geometry via cooperation of inter- and
 intramolecular hydrogen bonds in bis(benzoylacetonato)manganese(ii)
 adducts with pyridine derivatives
;
_journal_issue 33
_journal_name_full CrystEngComm
_journal_page_first 6585
_journal_paper_doi 10.1039/c3ce40826d
_journal_volume 15
_journal_year 2013
_chemical_formula_moiety 'C30 H30 Mn N4 O4'
_chemical_formula_sum 'C30 H30 Mn N4 O4'
_chemical_formula_weight 565.52
_chemical_name_systematic
;
cis-bis(benzoylacetonato)bis(2-aminopyridine)manganese(II)
;
_space_group_IT_number 2
_symmetry_cell_setting triclinic
_symmetry_space_group_name_Hall '-P 1'
_symmetry_space_group_name_H-M 'P -1'
_atom_sites_solution_hydrogens geom
_atom_sites_solution_primary direct
_atom_sites_solution_secondary difmap
_audit_creation_date 2012-09-18T18:45:47-00:00
_audit_creation_method 'WinGX routine CIF_UPDATE'
_cell_angle_alpha 66.042(9)
_cell_angle_beta 76.101(7)
_cell_angle_gamma 73.393(7)
_cell_formula_units_Z 2
_cell_length_a 9.0001(7)
_cell_length_b 12.7277(10)
_cell_length_c 14.1367(14)
_cell_measurement_reflns_used 2230
_cell_measurement_temperature 295(2)
_cell_measurement_theta_max 38.6781
_cell_measurement_theta_min 3.762
_cell_volume 1403.8(2)
_computing_cell_refinement
;
CrysAlis RED 170 (Oxford Diffraction Poland Sp., 2003)
;
_computing_data_collection
;
CrysAlis CCD 170 (Oxford Diffraction Poland Sp., 2003)
;
_computing_data_reduction
;
CrysAlis RED 170 (Oxford Diffraction Poland Sp., 2003)
;
_computing_molecular_graphics 'ORTEP-3 (Farrugia, 1997)'
_computing_publication_material
;
WinGX (Farrugia, 1999) 
;
_computing_structure_refinement 'SHELXL-97 (Sheldrick, 2008)'
_computing_structure_solution
;
'SIR-92 (Altomare, Cascanaro, Giacovazzo, Gualardi, 1993)'
;
_diffrn_ambient_temperature 295(2)
_diffrn_measured_fraction_theta_full 0.966
_diffrn_measured_fraction_theta_max 0.966
_diffrn_measurement_device_type
;
Oxford Diffraction Xcalibur CCD
diffractometer
;
_diffrn_measurement_method 'omega scan'
_diffrn_radiation_monochromator graphite
_diffrn_radiation_source 'fine-focus sealed tube'
_diffrn_radiation_type MoK\a
_diffrn_radiation_wavelength 0.71073
_diffrn_reflns_av_R_equivalents 0.031
_diffrn_reflns_av_unetI/netI 0.108
_diffrn_reflns_limit_h_max 10
_diffrn_reflns_limit_h_min -10
_diffrn_reflns_limit_k_max 13
_diffrn_reflns_limit_k_min -15
_diffrn_reflns_limit_l_max 16
_diffrn_reflns_limit_l_min -14
_diffrn_reflns_number 7777
_diffrn_reflns_theta_full 25
_diffrn_reflns_theta_max 25
_diffrn_reflns_theta_min 3.82
_exptl_absorpt_coefficient_mu 0.512
_exptl_absorpt_correction_type none
_exptl_crystal_colour orange
_exptl_crystal_density_diffrn 1.338
_exptl_crystal_density_method 'not measured'
_exptl_crystal_description platelet
_exptl_crystal_F_000 590
_exptl_crystal_size_max 0.3
_exptl_crystal_size_mid 0.3
_exptl_crystal_size_min 0.1
_refine_diff_density_max 0.219
_refine_diff_density_min -0.226
_refine_diff_density_rms 0.036
_refine_ls_extinction_method none
_refine_ls_goodness_of_fit_ref 0.731
_refine_ls_hydrogen_treatment mixed
_refine_ls_matrix_type full
_refine_ls_number_parameters 370
_refine_ls_number_reflns 4790
_refine_ls_number_restraints 4
_refine_ls_restrained_S_all 0.732
_refine_ls_R_factor_all 0.0908
_refine_ls_R_factor_gt 0.0364
_refine_ls_shift/su_max 0.001
_refine_ls_shift/su_mean 0
_refine_ls_structure_factor_coef Fsqd
_refine_ls_weighting_details 'calc w=1/[\s^2^(Fo^2^)+(0.0267P)^2^+0.0000P] where P=(Fo^2^+2Fc^2^)/3'
_refine_ls_weighting_scheme calc
_refine_ls_wR_factor_gt 0.0612
_refine_ls_wR_factor_ref 0.0677
_reflns_number_gt 2409
_reflns_number_total 4790
_reflns_threshold_expression >2sigma(I)
_cod_data_source_file c3ce40826d.txt
_cod_data_source_block 2AmPy
_cod_database_code 7210374

loop_
_symmetry_equiv_pos_as_xyz
'x, y, z'
'-x, -y, -z'

loop_
_atom_site_label
_atom_site_type_symbol
_atom_site_fract_x
_atom_site_fract_y
_atom_site_fract_z
_atom_site_U_iso_or_equiv
_atom_site_adp_type
_atom_site_occupancy
_atom_site_symmetry_multiplicity
_atom_site_calc_flag
_atom_site_refinement_flags
Mn1 Mn 0.54759(5) 0.50977(4) 0.74032(3) 0.04662(15) Uani 1 1 d .
O2 O 0.4686(2) 0.66142(16) 0.78648(13) 0.0498(5) Uani 1 1 d .
O4 O 0.6682(2) 0.37179(15) 0.68163(12) 0.0517(5) Uani 1 1 d .
O3 O 0.7605(2) 0.45822(16) 0.81044(12) 0.0507(5) Uani 1 1 d .
O1 O 0.6297(2) 0.64041(17) 0.59389(13) 0.0501(5) Uani 1 1 d .
N1 N 0.3133(2) 0.54343(19) 0.67867(15) 0.0460(6) Uani 1 1 d U
N3 N 0.4318(3) 0.3824(2) 0.89664(16) 0.0482(6) Uani 1 1 d .
C2 C 0.6238(3) 0.7481(3) 0.5712(2) 0.0513(8) Uani 1 1 d U
C12 C 0.8789(3) 0.3760(3) 0.8090(2) 0.0482(7) Uani 1 1 d .
C22 C 0.0486(4) 0.6544(3) 0.6809(3) 0.0754(10) Uani 1 1 d .
H22 H -0.0292 0.7089 0.7032 0.09 Uiso 1 1 calc R
C26 C 0.4516(4) 0.2717(3) 0.8995(2) 0.0625(9) Uani 1 1 d .
H26 H 0.5095 0.255 0.8413 0.075 Uiso 1 1 calc R
C25 C 0.2814(4) 0.4946(3) 0.6204(2) 0.0534(8) Uani 1 1 d U
C21 C 0.1951(3) 0.6223(2) 0.7077(2) 0.0596(8) Uani 1 1 d .
H21 H 0.215 0.657 0.7487 0.072 Uiso 1 1 calc R
C30 C 0.3464(3) 0.4043(3) 0.9806(2) 0.0524(8) Uani 1 1 d .
C4 C 0.4762(3) 0.7687(3) 0.7372(2) 0.0454(7) Uani 1 1 d .
C11 C 1.0078(3) 0.3617(2) 0.8679(2) 0.0667(9) Uani 1 1 d .
H11A H 1.029 0.4373 0.8519 0.1 Uiso 1 1 calc R
H11B H 1.1009 0.3115 0.8474 0.1 Uiso 1 1 calc R
H11C H 0.9752 0.3272 0.9417 0.1 Uiso 1 1 calc R
N4 N 0.3227(4) 0.5142(3) 0.9804(2) 0.0731(9) Uani 1 1 d .
C24 C 0.1335(4) 0.5246(3) 0.5891(2) 0.0714(10) Uani 1 1 d .
H24 H 0.1147 0.4902 0.5475 0.086 Uiso 1 1 calc R
C3 C 0.5516(3) 0.8123(2) 0.6360(2) 0.0537(8) Uani 1 1 d U
H5 H 0.5543 0.8917 0.6087 0.064 Uiso 1 1 calc R
C5 C 0.3933(3) 0.8521(2) 0.7932(2) 0.0468(7) Uani 1 1 d .
N2 N 0.3923(4) 0.4114(3) 0.5943(3) 0.0889(11) Uani 1 1 d .
C29 C 0.2804(4) 0.3181(3) 1.0663(2) 0.0701(9) Uani 1 1 d U
H29 H 0.2205 0.3359 1.1235 0.084 Uiso 1 1 calc R
C27 C 0.3944(4) 0.1831(3) 0.9797(3) 0.0730(10) Uani 1 1 d .
H27 H 0.4143 0.1081 0.9778 0.088 Uiso 1 1 calc R
C13 C 0.8988(3) 0.2960(2) 0.7595(2) 0.0532(8) Uani 1 1 d .
H13 H 0.9917 0.2395 0.7647 0.064 Uiso 1 1 calc R
C1 C 0.7031(4) 0.8122(3) 0.4629(2) 0.0795(10) Uani 1 1 d .
H1A H 0.6584 0.8053 0.411 0.119 Uiso 1 1 calc R
H1B H 0.8132 0.7779 0.457 0.119 Uiso 1 1 calc R
H1C H 0.6878 0.8938 0.4524 0.119 Uiso 1 1 calc R
C14 C 0.7934(3) 0.2928(2) 0.70362(19) 0.0456(7) Uani 1 1 d .
C15 C 0.8215(3) 0.1914(2) 0.6695(2) 0.0484(7) Uani 1 1 d U
C6 C 0.2751(4) 0.8220(3) 0.8748(2) 0.0659(9) Uani 1 1 d .
H6 H 0.2478 0.75 0.8946 0.079 Uiso 1 1 calc R
C8 C 0.2334(4) 1.0032(3) 0.8992(3) 0.0772(10) Uani 1 1 d .
H8 H 0.1802 1.0537 0.9348 0.093 Uiso 1 1 calc R
C10 C 0.4297(4) 0.9599(3) 0.7659(2) 0.0617(9) Uani 1 1 d .
H10 H 0.5099 0.982 0.7116 0.074 Uiso 1 1 calc R
C9 C 0.3492(4) 1.0356(3) 0.8180(2) 0.0709(10) Uani 1 1 d .
H9 H 0.374 1.1085 0.7976 0.085 Uiso 1 1 calc R
C7 C 0.1957(4) 0.8971(3) 0.9282(3) 0.0813(10) Uani 1 1 d .
H7 H 0.117 0.8748 0.9837 0.098 Uiso 1 1 calc R
C28 C 0.3049(4) 0.2097(3) 1.0649(3) 0.0770(10) Uani 1 1 d U
H28 H 0.2615 0.152 1.1212 0.092 Uiso 1 1 calc R
C23 C 0.0191(4) 0.6036(3) 0.6198(3) 0.0814(11) Uani 1 1 d .
H23 H -0.0796 0.6238 0.5999 0.098 Uiso 1 1 calc R
C16 C 0.7502(3) 0.2028(3) 0.5881(2) 0.0579(8) Uani 1 1 d .
H16 H 0.6868 0.2744 0.5541 0.069 Uiso 1 1 calc R
C18 C 0.8639(4) 0.0028(3) 0.6061(3) 0.0756(10) Uani 1 1 d .
H18 H 0.8774 -0.0602 0.5852 0.091 Uiso 1 1 calc R
C20 C 0.9141(3) 0.0835(3) 0.7173(2) 0.0692(9) Uani 1 1 d U
H20 H 0.9633 0.0737 0.7721 0.083 Uiso 1 1 calc R
C17 C 0.7724(4) 0.1090(3) 0.5569(2) 0.0688(9) Uani 1 1 d .
H17 H 0.7243 0.1182 0.5018 0.083 Uiso 1 1 calc R
C19 C 0.9360(4) -0.0103(3) 0.6865(3) 0.0809(10) Uani 1 1 d .
H19 H 0.9994 -0.082 0.7201 0.097 Uiso 1 1 calc R
H3 H 0.301(3) 0.526(2) 1.041(2) 0.075(10) Uiso 1 1 d .
H1 H 0.479(3) 0.393(2) 0.612(2) 0.060(10) Uiso 1 1 d .
H4 H 0.387(4) 0.571(3) 0.935(3) 0.139(17) Uiso 1 1 d .
H2 H 0.387(3) 0.391(3) 0.542(2) 0.095(12) Uiso 1 1 d .

loop_
_atom_site_aniso_label
_atom_site_aniso_U_11
_atom_site_aniso_U_22
_atom_site_aniso_U_33
_atom_site_aniso_U_23
_atom_site_aniso_U_13
_atom_site_aniso_U_12
Mn1 0.0456(3) 0.0485(3) 0.0492(3) -0.0245(2) -0.0063(2) -0.0054(2)
O2 0.0587(13) 0.0402(13) 0.0502(12) -0.0209(11) 0.0015(10) -0.0111(10)
O4 0.0445(12) 0.0564(14) 0.0577(12) -0.0321(11) -0.0139(10) 0.0067(10)
O3 0.0450(13) 0.0596(14) 0.0519(11) -0.0292(11) -0.0070(10) -0.0042(10)
O1 0.0524(13) 0.0539(14) 0.0465(11) -0.0233(11) -0.0062(9) -0.0080(11)
N1 0.0407(15) 0.0533(16) 0.0454(13) -0.0220(12) -0.0070(11) -0.0054(12)
N3 0.0513(16) 0.0504(18) 0.0465(14) -0.0224(14) -0.0070(12) -0.0088(12)
C2 0.047(2) 0.055(2) 0.0437(18) -0.0114(18) -0.0098(15) -0.0066(17)
C12 0.044(2) 0.048(2) 0.0482(17) -0.0136(16) -0.0046(15) -0.0118(15)
C22 0.043(2) 0.069(3) 0.093(3) -0.019(2) -0.0059(19) 0.0013(17)
C26 0.071(2) 0.059(3) 0.063(2) -0.026(2) -0.0046(18) -0.0215(19)
C25 0.053(2) 0.064(2) 0.0458(18) -0.0197(16) -0.0100(16) -0.0139(16)
C21 0.046(2) 0.057(2) 0.072(2) -0.0236(18) -0.0022(17) -0.0101(16)
C30 0.051(2) 0.058(2) 0.0471(19) -0.0186(19) -0.0101(16) -0.0082(17)
C4 0.0479(19) 0.043(2) 0.0479(18) -0.0160(17) -0.0140(15) -0.0090(15)
C11 0.058(2) 0.074(2) 0.072(2) -0.0252(19) -0.0232(17) -0.0111(17)
N4 0.104(3) 0.065(2) 0.0508(18) -0.0306(18) 0.0064(17) -0.0190(18)
C24 0.059(2) 0.093(3) 0.066(2) -0.020(2) -0.0255(19) -0.024(2)
C3 0.069(2) 0.042(2) 0.0459(17) -0.0153(16) -0.0038(16) -0.0097(15)
C5 0.058(2) 0.039(2) 0.0432(17) -0.0153(16) -0.0105(15) -0.0073(15)
N2 0.068(2) 0.126(3) 0.109(3) -0.087(2) -0.032(2) 0.007(2)
C29 0.077(2) 0.078(2) 0.0459(18) -0.010(2) -0.0030(17) -0.026(2)
C27 0.088(3) 0.058(3) 0.078(2) -0.020(2) -0.021(2) -0.022(2)
C13 0.0423(18) 0.047(2) 0.0674(19) -0.0227(17) -0.0117(15) 0.0008(14)
C1 0.097(3) 0.071(3) 0.0503(19) -0.0093(19) 0.0004(19) -0.015(2)
C14 0.0424(18) 0.044(2) 0.0438(16) -0.0150(15) 0.0012(14) -0.0069(14)
C15 0.0435(18) 0.0459(18) 0.0525(18) -0.0202(15) 0.0029(14) -0.0092(12)
C6 0.067(2) 0.054(2) 0.080(2) -0.035(2) 0.0056(19) -0.0135(18)
C8 0.088(3) 0.067(3) 0.077(3) -0.041(2) -0.013(2) 0.006(2)
C10 0.082(2) 0.051(2) 0.0490(18) -0.0161(18) -0.0086(16) -0.0137(18)
C9 0.102(3) 0.051(2) 0.066(2) -0.026(2) -0.020(2) -0.012(2)
C7 0.077(3) 0.068(3) 0.098(3) -0.046(2) 0.015(2) -0.012(2)
C28 0.087(3) 0.077(2) 0.064(2) -0.006(2) -0.018(2) -0.035(2)
C23 0.047(2) 0.090(3) 0.085(3) 0.000(2) -0.025(2) -0.016(2)
C16 0.058(2) 0.053(2) 0.0600(19) -0.0270(18) -0.0036(16) -0.0028(16)
C18 0.077(3) 0.057(3) 0.096(3) -0.042(2) 0.008(2) -0.016(2)
C20 0.073(2) 0.050(2) 0.084(2) -0.0264(19) -0.0206(18) -0.0004(15)
C17 0.076(3) 0.070(3) 0.067(2) -0.039(2) -0.0012(18) -0.013(2)
C19 0.083(3) 0.049(2) 0.106(3) -0.030(2) -0.026(2) 0.0054(19)

loop_
_atom_type_symbol
_atom_type_description
_atom_type_scat_dispersion_real
_atom_type_scat_dispersion_imag
_atom_type_scat_source
C C 0.0033 0.0016 'International Tables Vol C Tables 4.2.6.8 and 6.1.1.4'
H H 0 0 'International Tables Vol C Tables 4.2.6.8 and 6.1.1.4'
N N 0.0061 0.0033 'International Tables Vol C Tables 4.2.6.8 and 6.1.1.4'
O O 0.0106 0.006 'International Tables Vol C Tables 4.2.6.8 and 6.1.1.4'
Mn Mn 0.3368 0.7283 'International Tables Vol C Tables 4.2.6.8 and 6.1.1.4'

loop_
_geom_angle_atom_site_label_1
_geom_angle_atom_site_label_2
_geom_angle_atom_site_label_3
_geom_angle
O4 Mn1 O2 168.63(7)
O4 Mn1 O3 82.19(6)
O2 Mn1 O3 90.71(6)
O4 Mn1 O1 90.32(7)
O2 Mn1 O1 81.59(7)
O3 Mn1 O1 96.17(7)
O4 Mn1 N1 95.24(7)
O2 Mn1 N1 92.76(7)
O3 Mn1 N1 173.23(8)
O1 Mn1 N1 90.09(7)
O4 Mn1 N3 93.91(8)
O2 Mn1 N3 94.83(8)
O3 Mn1 N3 88.96(7)
O1 Mn1 N3 173.75(8)
N1 Mn1 N3 84.96(7)
C4 O2 Mn1 132.03(16)
C14 O4 Mn1 131.58(15)
C12 O3 Mn1 129.78(16)
C2 O1 Mn1 129.91(17)
C25 N1 C21 116.7(2)
C25 N1 Mn1 128.76(19)
C21 N1 Mn1 114.58(16)
C30 N3 C26 115.9(3)
C30 N3 Mn1 129.7(2)
C26 N3 Mn1 114.39(19)
O1 C2 C3 126.0(3)
O1 C2 C1 116.1(3)
C3 C2 C1 117.9(3)
O3 C12 C13 125.5(2)
O3 C12 C11 116.8(2)
C13 C12 C11 117.7(2)
C21 C22 C23 118.0(3)
C21 C22 H22 121
C23 C22 H22 121
N3 C26 C27 125.6(3)
N3 C26 H26 117.2
C27 C26 H26 117.2
N1 C25 N2 118.9(3)
N1 C25 C24 122.0(3)
N2 C25 C24 119.1(3)
N1 C21 C22 124.3(3)
N1 C21 H21 117.9
C22 C21 H21 117.9
N3 C30 N4 117.7(3)
N3 C30 C29 122.1(3)
N4 C30 C29 120.2(3)
O2 C4 C3 124.2(3)
O2 C4 C5 116.6(2)
C3 C4 C5 119.2(3)
C12 C11 H11A 109.5
C12 C11 H11B 109.5
H11A C11 H11B 109.5
C12 C11 H11C 109.5
H11A C11 H11C 109.5
H11B C11 H11C 109.5
C30 N4 H3 119.7(18)
C30 N4 H4 124(2)
H3 N4 H4 104(3)
C23 C24 C25 119.4(3)
C23 C24 H24 120.3
C25 C24 H24 120.3
C4 C3 C2 126.1(3)
C4 C3 H5 116.9
C2 C3 H5 116.9
C6 C5 C10 117.6(3)
C6 C5 C4 119.7(3)
C10 C5 C4 122.7(3)
C25 N2 H1 120.5(18)
C25 N2 H2 121(2)
H1 N2 H2 115(3)
C28 C29 C30 119.2(3)
C28 C29 H29 120.4
C30 C29 H29 120.4
C26 C27 C28 116.8(3)
C26 C27 H27 121.6
C28 C27 H27 121.6
C14 C13 C12 126.5(2)
C14 C13 H13 116.8
C12 C13 H13 116.8
C2 C1 H1A 109.5
C2 C1 H1B 109.5
H1A C1 H1B 109.5
C2 C1 H1C 109.5
H1A C1 H1C 109.5
H1B C1 H1C 109.5
O4 C14 C13 123.4(2)
O4 C14 C15 117.0(2)
C13 C14 C15 119.6(2)
C20 C15 C16 117.4(3)
C20 C15 C14 122.6(2)
C16 C15 C14 119.9(2)
C5 C6 C7 121.3(3)
C5 C6 H6 119.4
C7 C6 H6 119.4
C7 C8 C9 120.0(3)
C7 C8 H8 120
C9 C8 H8 120
C5 C10 C9 121.3(3)
C5 C10 H10 119.4
C9 C10 H10 119.4
C8 C9 C10 120.0(3)
C8 C9 H9 120
C10 C9 H9 120
C8 C7 C6 119.9(3)
C8 C7 H7 120.1
C6 C7 H7 120.1
C29 C28 C27 120.3(3)
C29 C28 H28 119.8
C27 C28 H28 119.8
C24 C23 C22 119.7(3)
C24 C23 H23 120.1
C22 C23 H23 120.1
C17 C16 C15 120.7(3)
C17 C16 H16 119.7
C15 C16 H16 119.7
C17 C18 C19 119.5(3)
C17 C18 H18 120.3
C19 C18 H18 120.3
C15 C20 C19 122.0(3)
C15 C20 H20 119
C19 C20 H20 119
C18 C17 C16 120.8(3)
C18 C17 H17 119.6
C16 C17 H17 119.6
C18 C19 C20 119.7(3)
C18 C19 H19 120.2
C20 C19 H19 120.2

loop_
_geom_bond_atom_site_label_1
_geom_bond_atom_site_label_2
_geom_bond_distance
Mn1 O4 2.1476(16)
Mn1 O2 2.1616(17)
Mn1 O3 2.1792(17)
Mn1 O1 2.184(2)
Mn1 N1 2.335(2)
Mn1 N3 2.355(2)
O2 C4 1.270(3)
O4 C14 1.282(3)
O3 C12 1.265(3)
O1 C2 1.263(3)
N1 C25 1.334(3)
N1 C21 1.350(3)
N3 C30 1.336(3)
N3 C26 1.354(3)
C2 C3 1.395(3)
C2 C1 1.520(4)
C12 C13 1.404(3)
C12 C11 1.514(3)
C22 C21 1.362(4)
C22 C23 1.377(4)
C22 H22 0.93
C26 C27 1.355(4)
C26 H26 0.93
C25 N2 1.338(4)
C25 C24 1.404(4)
C21 H21 0.93
C30 N4 1.351(3)
C30 C29 1.405(4)
C4 C3 1.386(3)
C4 C5 1.502(3)
C11 H11A 0.96
C11 H11B 0.96
C11 H11C 0.96
N4 H3 0.89(3)
N4 H4 0.97(4)
C24 C23 1.344(4)
C24 H24 0.93
C3 H5 0.93
C5 C6 1.376(4)
C5 C10 1.380(3)
N2 H1 0.82(2)
N2 H2 0.89(3)
C29 C28 1.342(4)
C29 H29 0.93
C27 C28 1.386(4)
C27 H27 0.93
C13 C14 1.391(3)
C13 H13 0.93
C1 H1A 0.96
C1 H1B 0.96
C1 H1C 0.96
C14 C15 1.491(3)
C15 C20 1.378(3)
C15 C16 1.386(3)
C6 C7 1.389(3)
C6 H6 0.93
C8 C7 1.362(4)
C8 C9 1.364(4)
C8 H8 0.93
C10 C9 1.384(3)
C10 H10 0.93
C9 H9 0.93
C7 H7 0.93
C28 H28 0.93
C23 H23 0.93
C16 C17 1.382(3)
C16 H16 0.93
C18 C17 1.366(4)
C18 C19 1.371(4)
C18 H18 0.93
C20 C19 1.379(4)
C20 H20 0.93
C17 H17 0.93
C19 H19 0.93
